data_4512782
loop_
_publ_author_name
'Saraswatula, Viswanadha G.'
'Saha, Binoy K.'

_publ_section_title
;
 Modulation of Thermal Expansion by Guests and Polymorphism in a Hydrogen
 Bonded Host
;
_journal_issue 2
_journal_name_full 'Crystal Growth &amp; Design'
_journal_page_first 593
_journal_paper_doi 10.1021/cg501178f
_journal_volume 15
_journal_year 2015
_chemical_formula_moiety 'C30 H28 O4, 2(C7 H8 O)'
_chemical_formula_sum 'C44 H44 O6'
_chemical_formula_weight 668.79
_chemical_name_common 1-oc-2D-185K
_chemical_name_systematic
;
 1,1,4,4-tetrakis(4-hydroxyphenyl)cyclohexane, 2-methylphenol 
;
_space_group_crystal_system monoclinic
_space_group_IT_number 14
_space_group_name_Hall '-P 2yn'
_space_group_name_H-M_alt 'P 1 21/n 1'
_symmetry_space_group_name_Hall '-P 2yn'
_symmetry_space_group_name_H-M 'P 1 21/n 1'
_atom_sites_solution_hydrogens geom
_atom_sites_solution_primary direct
_atom_sites_solution_secondary difmap
_audit_creation_date 2014-04-14
_audit_creation_method
;
Olex2 1.2
(compiled 2013.11.15 svn.r2834 for OlexSys, GUI svn.r4720)
;
_cell_angle_alpha 90.00
_cell_angle_beta 89.976(3)
_cell_angle_gamma 90.00
_cell_formula_units_Z 2
_cell_length_a 10.0719(4)
_cell_length_b 9.9812(3)
_cell_length_c 17.0625(5)
_cell_measurement_reflns_used 5317
_cell_measurement_temperature 185(2)
_cell_measurement_theta_max 29.1709
_cell_measurement_theta_min 2.8674
_cell_volume 1715.29(10)
_computing_cell_refinement
;
CrysAlisPro, Oxford Diffraction Ltd.,
Version 1.171.34.44 (release 25-10-2010 CrysAlis171 .NET)
(compiled Oct 25 2010,18:11:34)
;
_computing_data_collection
;
CrysAlisPro, Oxford Diffraction Ltd.,
Version 1.171.34.44 (release 25-10-2010 CrysAlis171 .NET)
(compiled Oct 25 2010,18:11:34)
;
_computing_data_reduction
;
CrysAlisPro, Oxford Diffraction Ltd.,
Version 1.171.34.44 (release 25-10-2010 CrysAlis171 .NET)
(compiled Oct 25 2010,18:11:34)
;
_computing_molecular_graphics 'Olex2 (Dolomanov et al., 2009)'
_computing_publication_material 'Olex2 (Dolomanov et al., 2009)'
_computing_structure_refinement 'ShelXL (Sheldrick, 2008)'
_computing_structure_solution 'ShelXS (Sheldrick, 2008)'
_diffrn_ambient_temperature 185(2)
_diffrn_measured_fraction_theta_full 0.945
_diffrn_measured_fraction_theta_max 0.945
_diffrn_measurement_device_type 'Xcalibur, Eos'
_diffrn_measurement_method '\w scans'
_diffrn_radiation_monochromator graphite
_diffrn_radiation_type MoK\a
_diffrn_radiation_wavelength 0.71073
_diffrn_reflns_av_R_equivalents 0.0291
_diffrn_reflns_av_unetI/netI 0.0349
_diffrn_reflns_limit_h_max 11
_diffrn_reflns_limit_h_min -11
_diffrn_reflns_limit_k_max 11
_diffrn_reflns_limit_k_min -11
_diffrn_reflns_limit_l_max 20
_diffrn_reflns_limit_l_min -20
_diffrn_reflns_number 7262
_diffrn_reflns_theta_full 25.00
_diffrn_reflns_theta_max 25.00
_diffrn_reflns_theta_min 2.87
_diffrn_source 'fine-focus sealed tube'
_exptl_absorpt_coefficient_mu 0.085
_exptl_absorpt_correction_T_max 0.9596
_exptl_absorpt_correction_T_min 0.9500
_exptl_absorpt_correction_type multi-scan
_exptl_absorpt_process_details
;
CrysAlisPro, Oxford Diffraction Ltd.,
Version 1.171.34.44 (release 25-10-2010 CrysAlis171 .NET)
(compiled Oct 25 2010,18:11:34)
Empirical absorption correction using spherical harmonics,
 implemented in SCALE3 ABSPACK scaling algorithm.
;
_exptl_crystal_colour colourless
_exptl_crystal_density_diffrn 1.295
_exptl_crystal_density_method 'not measured'
_exptl_crystal_description block
_exptl_crystal_F_000 712
_exptl_crystal_size_max 0.61
_exptl_crystal_size_mid 0.6
_exptl_crystal_size_min 0.49
_refine_diff_density_max 0.198
_refine_diff_density_min -0.197
_refine_diff_density_rms 0.041
_refine_ls_extinction_method none
_refine_ls_goodness_of_fit_ref 1.041
_refine_ls_hydrogen_treatment constr
_refine_ls_matrix_type full
_refine_ls_number_parameters 281
_refine_ls_number_reflns 2856
_refine_ls_number_restraints 16
_refine_ls_restrained_S_all 1.047
_refine_ls_R_factor_all 0.0612
_refine_ls_R_factor_gt 0.0432
_refine_ls_shift/su_max 0.000
_refine_ls_shift/su_mean 0.000
_refine_ls_structure_factor_coef Fsqd
_refine_ls_weighting_details 'calc w=1/[\s^2^(Fo^2^)+(0.0456P)^2^+0.6382P] where P=(Fo^2^+2Fc^2^)/3'
_refine_ls_weighting_scheme calc
_refine_ls_wR_factor_gt 0.0962
_refine_ls_wR_factor_ref 0.1044
_reflns_number_gt 2222
_reflns_number_total 2856
_reflns_threshold_expression >2sigma(I)
_cod_data_source_file 1-oc-2D-combined.cif
_cod_data_source_block 1-oc-2d-185k
_cod_database_code 4512782
_olex2_refinement_description
;
1. Fixed Uiso
 At 1.2 times of:
  All C(H) groups, All C(H,H) groups
 At 1.5 times of:
  All C(H,H,H) groups, All O(H) groups
2. Restrained distances
 C21B-C20B \\sim C21B-C16B \\sim C17B-C16B \\sim C18B-C17B \\sim C19B-C18B
\\sim C20B-C19B
 with sigma of 0.02
3. Uiso/Uaniso restraints and constraints
Uiso(C16A) = Uiso(C16B)
4. Others
 1*[Sof(O3A)+Sof(H3AA)+Sof(C16A)+Sof(C17A)+Sof(C18A)+Sof(H18A)+Sof(C21A)+
 Sof(H21A)+Sof(C22A)+Sof(H22D)+Sof(H22E)+Sof(H22F)+Sof(C19A)+Sof(H19A)+
 Sof(C20A)+Sof(H20A)+Sof(C17B)+Sof(H17B)+Sof(C21B)+Sof(C19B)+Sof(H19B)+
 Sof(C22B)+Sof(H22A)+Sof(H22B)+Sof(H22C)+Sof(C18B)+Sof(H18B)+Sof(C16B)+
 Sof(C20B)]+1*[Sof(O3B)+Sof(H3BA)]+1*[Sof(O3C)+Sof(H3C)]=1 with esd of 0.0001
 Sof(C17B)=Sof(H17B)=Sof(C21B)=Sof(C19B)=Sof(H19B)=Sof(C22B)=Sof(H22A)=
 Sof(H22B)=Sof(H22C)=Sof(C18B)=Sof(H18B)=Sof(C16B)=Sof(C20B)=1-FVAR(1)
 Sof(O3A)=Sof(H3AA)=Sof(C16A)=Sof(C17A)=Sof(C18A)=Sof(H18A)=Sof(C21A)=
 Sof(H21A)=Sof(C22A)=Sof(H22D)=Sof(H22E)=Sof(H22F)=Sof(C19A)=Sof(H19A)=
 Sof(C20A)=Sof(H20A)=FVAR(1)
 Sof(O3B)=Sof(H3BA)=FVAR(2)
 Sof(O3C)=Sof(H3C)=FVAR(3)
5.a Secondary CH2 refined with riding coordinates:
 C3(H3A,H3B), C1(H1A,H1B)
5.b Aromatic/amide H refined with riding coordinates:
 C5(H5), C6(H6), C8(H8), C11(H11), C12(H12), C15(H15), C9(H9), C14(H14),
 C18A(H18A), C21A(H21A), C19A(H19A), C20A(H20A), C17B(H17B), C19B(H19B),
 C18B(H18B)
5.c Idealised Me refined as rotating group:
 C22A(H22D,H22E,H22F), C22B(H22A,H22B,H22C)
5.d Idealised tetrahedral OH refined as rotating group:
 O1(H1), O2(H2), O3A(H3AA), O3B(H3BA), O3C(H3C)
;

loop_
_space_group_symop_id
_space_group_symop_operation_xyz
1 'x, y, z'
2 '-x+1/2, y+1/2, -z+1/2'
3 '-x, -y, -z'
4 'x-1/2, -y-1/2, z-1/2'

loop_
_atom_site_label
_atom_site_type_symbol
_atom_site_fract_x
_atom_site_fract_y
_atom_site_fract_z
_atom_site_U_iso_or_equiv
_atom_site_adp_type
_atom_site_occupancy
_atom_site_symmetry_multiplicity
_atom_site_calc_flag
_atom_site_disorder_assembly
_atom_site_disorder_group
_atom_site_refinement_flags_posn
O1 O 0.38483(11) 0.66588(14) 0.52477(7) 0.0275(3) Uani 1 1 d . . .
H1 H 0.3942 0.6047 0.5564 0.041 Uiso 1 1 calc . . GR
O2 O 0.90156(14) 1.03982(14) 0.13253(6) 0.0315(4) Uani 1 1 d . . .
H2 H 0.8752 1.1154 0.1219 0.047 Uiso 1 1 calc . . GR
C2 C 0.87677(16) 0.93407(18) 0.46229(9) 0.0177(4) Uani 1 1 d . . .
C3 C 0.87161(16) 1.06156(18) 0.51433(9) 0.0190(4) Uani 1 1 d . . .
H3A H 0.7979 1.1172 0.4976 0.023 Uiso 1 1 calc . . R
H3B H 0.8555 1.0353 0.5682 0.023 Uiso 1 1 calc . . R
C1 C 1.00058(16) 0.85653(18) 0.48953(9) 0.0186(4) Uani 1 1 d . . .
H1A H 0.9869 0.8269 0.5431 0.022 Uiso 1 1 calc . . R
H1B H 1.0108 0.7774 0.4571 0.022 Uiso 1 1 calc . . R
C4 C 0.74867(16) 0.85324(18) 0.47660(9) 0.0175(4) Uani 1 1 d . . .
C5 C 0.74247(16) 0.74010(19) 0.52412(9) 0.0228(4) Uani 1 1 d . . .
H5 H 0.8206 0.7063 0.5454 0.027 Uiso 1 1 calc . . R
C6 C 0.62346(17) 0.67614(19) 0.54070(10) 0.0229(4) Uani 1 1 d . . .
H6 H 0.6227 0.6011 0.5730 0.027 Uiso 1 1 calc . . R
C8 C 0.50947(17) 0.8329(2) 0.45976(10) 0.0244(4) Uani 1 1 d . . .
H8 H 0.4315 0.8637 0.4368 0.029 Uiso 1 1 calc . . R
C11 C 0.84573(17) 1.09128(19) 0.34352(10) 0.0220(4) Uani 1 1 d . . .
H11 H 0.8161 1.1578 0.3774 0.026 Uiso 1 1 calc . . R
C7 C 0.50639(16) 0.72338(19) 0.50940(9) 0.0205(4) Uani 1 1 d . . .
C12 C 0.84973(17) 1.11725(19) 0.26332(10) 0.0243(4) Uani 1 1 d . . .
H12 H 0.8230 1.2001 0.2441 0.029 Uiso 1 1 calc . . R
C13 C 0.89346(17) 1.01961(19) 0.21295(9) 0.0223(4) Uani 1 1 d . . .
C15 C 0.92685(17) 0.87150(19) 0.32076(10) 0.0235(4) Uani 1 1 d . . .
H15 H 0.9523 0.7877 0.3393 0.028 Uiso 1 1 calc . . R
C10 C 0.88498(15) 0.96839(18) 0.37415(9) 0.0174(4) Uani 1 1 d . . .
C9 C 0.62886(17) 0.89655(19) 0.44434(10) 0.0234(4) Uani 1 1 d . . .
H9 H 0.6292 0.9707 0.4114 0.028 Uiso 1 1 calc . . R
C14 C 0.93161(18) 0.8962(2) 0.24111(10) 0.0270(4) Uani 1 1 d . . .
H14 H 0.9604 0.8300 0.2068 0.032 Uiso 1 1 calc . . R
O3A O 0.16494(16) 0.57656(19) 0.43830(9) 0.0305(5) Uani 0.772(3) 1 d A 1 .
H3AA H 0.2355 0.6102 0.4520 0.046 Uiso 0.772(3) 1 calc A 1 GR
C16A C 0.1583(3) 0.5748(3) 0.35958(17) 0.0245(6) Uiso 0.772(3) 1 d A 1 .
C17A C 0.0473(3) 0.5205(3) 0.32411(15) 0.0265(6) Uani 0.772(3) 1 d A 1 .
C18A C 0.0389(5) 0.5200(5) 0.2435(2) 0.0337(10) Uani 0.772(3) 1 d A 1 .
H18A H -0.0363 0.4841 0.2199 0.040 Uiso 0.772(3) 1 calc A 1 R
C21A C 0.2611(3) 0.6278(3) 0.31224(16) 0.0397(8) Uani 0.772(3) 1 d A 1 .
H21A H 0.3361 0.6648 0.3356 0.048 Uiso 0.772(3) 1 calc A 1 R
C22A C -0.0634(3) 0.4682(3) 0.3746(2) 0.0360(8) Uani 0.772(3) 1 d A 1 .
H22D H -0.0284 0.4048 0.4116 0.054 Uiso 0.772(3) 1 calc A 1 GR
H22E H -0.1286 0.4250 0.3423 0.054 Uiso 0.772(3) 1 calc A 1 GR
H22F H -0.1038 0.5412 0.4024 0.054 Uiso 0.772(3) 1 calc A 1 GR
C19A C 0.1389(4) 0.5712(3) 0.1965(2) 0.0454(8) Uani 0.772(3) 1 d A 1 .
H19A H 0.1309 0.5694 0.1422 0.054 Uiso 0.772(3) 1 calc A 1 R
C20A C 0.2506(4) 0.6250(4) 0.23125(19) 0.0478(9) Uani 0.772(3) 1 d A 1 .
H20A H 0.3187 0.6593 0.2004 0.057 Uiso 0.772(3) 1 calc A 1 R
O3B O 0.2849(12) 0.6559(13) 0.3797(6) 0.050(5) Uani 0.132(4) 1 d A 2 .
H3BA H 0.3250 0.6966 0.3453 0.075 Uiso 0.132(4) 1 calc A 2 GR
C17B C 0.0814(10) 0.5289(11) 0.3911(6) 0.052(3) Uiso 0.228(3) 1 d A 2 .
H17B H 0.0831 0.5256 0.4455 0.062 Uiso 0.228(3) 1 calc A 2 R
C21B C 0.1775(11) 0.6084(12) 0.2715(6) 0.049(3) Uiso 0.228(3) 1 d A 2 .
C19B C -0.0242(16) 0.4796(14) 0.2688(7) 0.052(4) Uani 0.228(3) 1 d A 2 .
H19B H -0.0927 0.4400 0.2406 0.062 Uiso 0.228(3) 1 calc A 2 R
C22B C 0.2795(17) 0.690(2) 0.2288(10) 0.084(6) Uiso 0.228(3) 1 d A 2 .
H22A H 0.2961 0.7712 0.2572 0.127 Uiso 0.228(3) 1 calc A 2 GR
H22B H 0.2474 0.7111 0.1773 0.127 Uiso 0.228(3) 1 calc A 2 GR
H22C H 0.3604 0.6395 0.2246 0.127 Uiso 0.228(3) 1 calc A 2 GR
C18B C -0.0200(16) 0.4693(19) 0.3499(8) 0.053(5) Uiso 0.228(3) 1 d A 2 .
H18B H -0.0858 0.4221 0.3764 0.064 Uiso 0.228(3) 1 calc A 2 R
C16B C 0.1831(11) 0.5952(11) 0.3492(5) 0.0245(6) Uiso 0.228(3) 1 d A 2 .
C20B C 0.0756(17) 0.5501(19) 0.2305(13) 0.037(5) Uiso 0.228(3) 1 d A 2 .
O3C O 0.0768(19) 0.5696(18) 0.1566(9) 0.047(6) Uani 0.096(4) 1 d A 2 .
H3C H 0.1134 0.6411 0.1471 0.070 Uiso 0.096(4) 1 calc A 2 GR

loop_
_atom_site_aniso_label
_atom_site_aniso_U_11
_atom_site_aniso_U_22
_atom_site_aniso_U_33
_atom_site_aniso_U_23
_atom_site_aniso_U_13
_atom_site_aniso_U_12
O1 0.0220(6) 0.0328(8) 0.0277(7) 0.0072(6) -0.0028(5) -0.0068(6)
O2 0.0480(9) 0.0308(8) 0.0156(6) 0.0041(5) 0.0021(6) 0.0038(7)
C2 0.0185(8) 0.0190(9) 0.0154(8) 0.0015(7) -0.0014(6) 0.0020(8)
C3 0.0188(9) 0.0230(10) 0.0152(8) 0.0002(7) -0.0013(7) 0.0047(8)
C1 0.0236(9) 0.0170(9) 0.0153(8) -0.0010(7) -0.0018(7) 0.0021(8)
C4 0.0210(9) 0.0188(10) 0.0128(8) -0.0027(7) -0.0001(7) 0.0019(8)
C5 0.0193(9) 0.0246(11) 0.0246(9) 0.0035(8) -0.0039(7) 0.0025(8)
C6 0.0271(10) 0.0211(10) 0.0205(8) 0.0046(7) -0.0009(7) -0.0005(8)
C8 0.0187(9) 0.0297(11) 0.0249(9) 0.0030(8) -0.0059(7) 0.0003(8)
C11 0.0247(9) 0.0217(10) 0.0196(8) -0.0023(8) -0.0017(7) 0.0043(8)
C7 0.0209(9) 0.0242(10) 0.0163(8) -0.0064(7) 0.0004(7) -0.0027(8)
C12 0.0293(10) 0.0221(10) 0.0213(9) 0.0039(8) -0.0030(7) 0.0038(9)
C13 0.0240(9) 0.0281(11) 0.0147(8) 0.0019(8) 0.0000(7) -0.0041(9)
C15 0.0308(10) 0.0184(10) 0.0212(9) 0.0022(7) -0.0001(7) 0.0038(8)
C10 0.0139(8) 0.0200(10) 0.0183(8) 0.0005(7) -0.0018(6) -0.0020(7)
C9 0.0258(9) 0.0228(10) 0.0214(9) 0.0064(8) -0.0051(7) -0.0011(8)
C14 0.0357(11) 0.0249(11) 0.0204(9) -0.0050(8) 0.0037(8) 0.0044(9)
O3A 0.0285(9) 0.0351(11) 0.0280(9) -0.0034(8) -0.0080(7) 0.0031(8)
C17A 0.0273(13) 0.0200(13) 0.0322(14) 0.0011(11) -0.0072(11) 0.0043(12)
C18A 0.038(3) 0.031(3) 0.032(2) 0.000(2) -0.010(2) -0.004(2)
C21A 0.0284(14) 0.0487(19) 0.0421(17) -0.0042(14) -0.0052(13) -0.0023(14)
C22A 0.0331(17) 0.0330(19) 0.0419(17) 0.0066(15) -0.0076(16) -0.0049(15)
C19A 0.058(2) 0.050(2) 0.0284(17) 0.0007(16) -0.0004(19) -0.0027(18)
C20A 0.0451(19) 0.058(3) 0.0398(18) 0.0015(17) 0.0105(15) -0.007(2)
O3B 0.064(9) 0.049(9) 0.038(7) 0.012(6) -0.025(6) -0.018(7)
C19B 0.063(9) 0.032(7) 0.061(9) 0.005(6) -0.021(7) -0.001(7)
O3C 0.071(13) 0.041(11) 0.028(9) 0.006(7) -0.017(8) -0.022(9)

loop_
_atom_type_symbol
_atom_type_description
_atom_type_scat_dispersion_real
_atom_type_scat_dispersion_imag
_atom_type_scat_source
C C 0.0033 0.0016 'International Tables Vol C Tables 4.2.6.8 and 6.1.1.4'
H H 0.0000 0.0000 'International Tables Vol C Tables 4.2.6.8 and 6.1.1.4'
O O 0.0106 0.0060 'International Tables Vol C Tables 4.2.6.8 and 6.1.1.4'

loop_
_geom_angle_atom_site_label_1
_geom_angle_atom_site_label_2
_geom_angle_atom_site_label_3
_geom_angle
_geom_angle_site_symmetry_1
C7 O1 H1 109.5 .
C13 O2 H2 109.5 .
C1 C2 C3 105.44(12) .
C1 C2 C4 111.54(14) .
C1 C2 C10 111.24(13) .
C4 C2 C3 108.10(13) .
C4 C2 C10 108.35(12) .
C10 C2 C3 112.13(14) .
C2 C3 H3A 109.0 .
C2 C3 H3B 109.0 .
H3A C3 H3B 107.8 .
C1 C3 C2 112.73(13) 3_776
C1 C3 H3A 109.0 3_776
C1 C3 H3B 109.0 3_776
C2 C1 H1A 108.8 .
C2 C1 H1B 108.8 .
C3 C1 C2 113.64(14) 3_776
C3 C1 H1A 108.8 3_776
C3 C1 H1B 108.8 3_776
H1A C1 H1B 107.7 .
C5 C4 C2 123.67(14) .
C5 C4 C9 116.28(16) .
C9 C4 C2 119.97(15) .
C4 C5 H5 119.0 .
C6 C5 C4 122.06(16) .
C6 C5 H5 119.0 .
C5 C6 H6 119.9 .
C7 C6 C5 120.20(17) .
C7 C6 H6 119.9 .
C7 C8 H8 120.1 .
C7 C8 C9 119.88(15) .
C9 C8 H8 120.1 .
C12 C11 H11 119.2 .
C10 C11 H11 119.2 .
C10 C11 C12 121.68(17) .
O1 C7 C6 122.98(17) .
O1 C7 C8 117.75(15) .
C6 C7 C8 119.27(16) .
C11 C12 H12 120.3 .
C13 C12 C11 119.49(17) .
C13 C12 H12 120.3 .
C12 C13 O2 122.30(16) .
C12 C13 C14 120.42(15) .
C14 C13 O2 117.28(16) .
C10 C15 H15 119.0 .
C14 C15 H15 119.0 .
C14 C15 C10 121.96(17) .
C11 C10 C2 123.12(15) .
C11 C10 C15 116.89(15) .
C15 C10 C2 119.91(15) .
C4 C9 H9 118.9 .
C8 C9 C4 122.26(17) .
C8 C9 H9 118.9 .
C13 C14 C15 119.56(17) .
C13 C14 H14 120.2 .
C15 C14 H14 120.2 .
O3A C16A C17A 118.9(2) .
O3A C16A C21A 121.9(2) .
C17A C16A C21A 119.2(3) .
C16A C17A C22A 119.0(2) .
C18A C17A C16A 119.2(3) .
C18A C17A C22A 121.7(3) .
C17A C18A H18A 118.9 .
C17A C18A C19A 122.1(4) .
C19A C18A H18A 118.9 .
C16A C21A H21A 119.8 .
C20A C21A C16A 120.3(3) .
C20A C21A H21A 119.8 .
C18A C19A H19A 120.4 .
C20A C19A C18A 119.2(4) .
C20A C19A H19A 120.4 .
C21A C20A H20A 120.1 .
C19A C20A C21A 119.9(3) .
C19A C20A H20A 120.1 .
C16B O3B H3BA 109.5 .
C18B C17B H17B 120.6 .
C18B C17B C16B 118.8(12) .
C16B C17B H17B 120.6 .
C16B C21B C22B 120.5(11) .
C16B C21B C20B 119.8(14) .
C20B C21B C22B 119.7(14) .
C18B C19B H19B 120.5 .
C18B C19B C20B 118.9(17) .
C20B C19B H19B 120.5 .
C21B C22B H22A 109.5 .
C21B C22B H22B 109.5 .
C21B C22B H22C 109.5 .
H22A C22B H22B 109.5 .
H22A C22B H22C 109.5 .
H22B C22B H22C 109.5 .
C17B C18B C19B 120.0(15) .
C17B C18B H18B 120.0 .
C19B C18B H18B 120.0 .
O3B C16B C17B 125.9(10) .
O3B C16B C21B 112.7(10) .
C21B C16B C17B 121.2(10) .
C21B C20B C19B 121.1(19) .
O3C C20B C21B 115.6(18) .
O3C C20B C19B 123.3(14) .
C20B O3C H3C 109.5 .

loop_
_geom_bond_atom_site_label_1
_geom_bond_atom_site_label_2
_geom_bond_distance
_geom_bond_site_symmetry_2
O1 H1 0.8200 .
O1 C7 1.377(2) .
O2 H2 0.8200 .
O2 C13 1.3892(19) .
C2 C3 1.552(2) .
C2 C1 1.540(2) .
C2 C4 1.541(2) .
C2 C10 1.545(2) .
C3 H3A 0.9700 .
C3 H3B 0.9700 .
C3 C1 1.526(2) 3_776
C1 C3 1.526(2) 3_776
C1 H1A 0.9700 .
C1 H1B 0.9700 .
C4 C5 1.392(2) .
C4 C9 1.395(2) .
C5 H5 0.9300 .
C5 C6 1.387(2) .
C6 H6 0.9300 .
C6 C7 1.378(2) .
C8 H8 0.9300 .
C8 C7 1.383(3) .
C8 C9 1.385(2) .
C11 H11 0.9300 .
C11 C12 1.393(2) .
C11 C10 1.391(2) .
C12 H12 0.9300 .
C12 C13 1.372(3) .
C13 C14 1.377(3) .
C15 H15 0.9300 .
C15 C10 1.394(2) .
C15 C14 1.382(2) .
C9 H9 0.9300 .
C14 H14 0.9300 .
O3A H3AA 0.8200 .
O3A C16A 1.345(3) .
C16A C17A 1.382(4) .
C16A C21A 1.416(4) .
C17A C18A 1.379(4) .
C17A C22A 1.502(5) .
C18A H18A 0.9300 .
C18A C19A 1.384(6) .
C21A H21A 0.9300 .
C21A C20A 1.386(4) .
C22A H22D 0.9600 .
C22A H22E 0.9600 .
C22A H22F 0.9600 .
C19A H19A 0.9300 .
C19A C20A 1.381(5) .
C20A H20A 0.9300 .
O3B H3BA 0.8200 .
O3B C16B 1.299(15) .
C17B H17B 0.9300 .
C17B C18B 1.375(13) .
C17B C16B 1.413(12) .
C21B C22B 1.499(19) .
C21B C16B 1.333(11) .
C21B C20B 1.372(13) .
C19B H19B 0.9300 .
C19B C18B 1.388(12) .
C19B C20B 1.390(13) .
C22B H22A 0.9600 .
C22B H22B 0.9600 .
C22B H22C 0.9600 .
C18B H18B 0.9300 .
C20B O3C 1.28(2) .
O3C H3C 0.8200 .

loop_
_geom_torsion_atom_site_label_1
_geom_torsion_atom_site_label_2
_geom_torsion_atom_site_label_3
_geom_torsion_atom_site_label_4
_geom_torsion
_geom_torsion_site_symmetry_4
O2 C13 C14 C15 179.28(16) .
C2 C4 C5 C6 174.71(16) .
C2 C4 C9 C8 -175.50(15) .
C3 C2 C1 C3 -56.05(18) 3_776
C3 C2 C4 C5 -101.53(18) .
C3 C2 C4 C9 75.06(18) .
C3 C2 C10 C11 -21.2(2) .
C3 C2 C10 C15 162.24(15) .
C1 C2 C3 C1 55.48(18) 3_776
C1 C2 C4 C5 14.0(2) .
C1 C2 C4 C9 -169.46(15) .
C1 C2 C10 C11 -139.01(16) .
C1 C2 C10 C15 44.4(2) .
C4 C2 C3 C1 174.89(13) 3_776
C4 C2 C1 C3 -173.16(13) 3_776
C4 C2 C10 C11 98.03(19) .
C4 C2 C10 C15 -78.52(19) .
C4 C5 C6 C7 0.5(3) .
C5 C4 C9 C8 1.3(3) .
C5 C6 C7 O1 -178.76(16) .
C5 C6 C7 C8 1.7(3) .
C11 C12 C13 O2 -179.09(16) .
C11 C12 C13 C14 0.8(3) .
C7 C8 C9 C4 0.8(3) .
C12 C11 C10 C2 -177.53(15) .
C12 C11 C10 C15 -0.9(2) .
C12 C13 C14 C15 -0.6(3) .
C10 C2 C3 C1 -65.73(17) 3_776
C10 C2 C1 C3 65.74(18) 3_776
C10 C2 C4 C5 136.73(16) .
C10 C2 C4 C9 -46.7(2) .
C10 C11 C12 C13 0.0(3) .
C10 C15 C14 C13 -0.4(3) .
C9 C4 C5 C6 -2.0(3) .
C9 C8 C7 O1 178.10(16) .
C9 C8 C7 C6 -2.3(3) .
C14 C15 C10 C2 177.84(16) .
C14 C15 C10 C11 1.1(3) .
O3A C16A C17A C18A 179.1(3) .
O3A C16A C17A C22A 1.4(4) .
O3A C16A C21A C20A -179.7(3) .
C16A C17A C18A C19A 0.6(5) .
C16A C21A C20A C19A 0.5(5) .
C17A C16A C21A C20A -0.1(5) .
C17A C18A C19A C20A -0.2(5) .
C18A C19A C20A C21A -0.4(5) .
C21A C16A C17A C18A -0.4(4) .
C21A C16A C17A C22A -178.2(3) .
C22A C17A C18A C19A 178.3(3) .
C22B C21B C16B O3B -1.8(18) .
C22B C21B C16B C17B 174.3(12) .
C22B C21B C20B C19B -176.7(17) .
C22B C21B C20B O3C 1(3) .
C18B C17B C16B O3B 180.0(14) .
C18B C17B C16B C21B 4.5(18) .
C18B C19B C20B C21B 0(3) .
C18B C19B C20B O3C -176.9(18) .
C16B C17B C18B C19B -3(2) .
C16B C21B C20B C19B 1(3) .
C16B C21B C20B O3C 178.9(17) .
C20B C21B C16B O3B -179.9(14) .
C20B C21B C16B C17B -4(2) .
C20B C19B C18B C17B 0(3) .
